data_4125730
loop_
_publ_author_name
'Niu, Hongjun'
'Pitcher, Michael J.'
'Corkett, Alex J.'
'Ling, Sanliang'
'Mandal, Pranab'
'Zanella, Marco'
'Dawson, Karl'
'Stamenov, Plamen'
'Batuk, Dmitry'
'Abakumov, Artem M.'
'Bull, Craig L.'
'Smith, Ronald I.'
'Murray, Claire A.'
'Day, Sarah J.'
'Slater, Ben'
'Cora, Furio'
'Claridge, John B.'
'Rosseinsky, Matthew J.'

_publ_section_title
;
 Room Temperature Magnetically Ordered Polar Corundum GaFeO3 Displaying
 Magnetoelectric Coupling.
;
_journal_issue 4
_journal_name_full 'Journal of the American Chemical Society'
_journal_page_first 1520
_journal_page_last 1531
_journal_paper_doi 10.1021/jacs.6b11128
_journal_volume 139
_journal_year 2017
_chemical_formula_sum 'Fe Ga O3'
_chemical_formula_weight 173.57
_chemical_name_mineral GaFeO3_polar_corundum
_space_group_crystal_system hexagonal
_space_group_IT_number 161
_space_group_name_Hall 'R 3 -2"c'
_space_group_name_H-M_alt 'R 3 c :H'
_cell_angle_alpha 90
_cell_angle_beta 90
_cell_angle_gamma 120
_cell_formula_units_Z 6
_cell_length_a 5.01871(9)
_cell_length_b 5.01871(9)
_cell_length_c 13.5879(3)
_cell_measurement_reflns_used 3500
_cell_measurement_temperature 293
_cell_volume 296.392(10)
_diffrn_ambient_temperature 293
_diffrn_measurement_device_type neutron_time-of-flight_POLARIS
_diffrn_radiation_probe neutron
_diffrn_reflns_av_R_equivalents 0
_diffrn_reflns_number 3500
_exptl_crystal_description polycrystalline
_refine_ls_R_factor_all 0.0524
_refine_ls_wR_factor_all 0.0509
_cod_data_source_file ja6b11128_si_002.cif
_cod_data_source_block GaFeO3
_cod_original_cell_volume 296.392(12)
_cod_database_code 4125730

loop_
_space_group_symop_id
_space_group_symop_operation_xyz
1 'x, y, z '
2 '-x+y, y, z+1/2 '
3 '-y, -x, z+1/2 '
4 '-y, x-y, z '
5 '-x+y, -x, z '
6 'x, x-y, z+1/2 '
7 'x-1/3, y+1/3, z+1/3 '
8 '-x+y-1/3, y+1/3, z-1/6 '
9 '-y-1/3, -x+1/3, z-1/6 '
10 '-y-1/3, x-y+1/3, z+1/3 '
11 '-x+y-1/3, -x+1/3, z+1/3 '
12 'x-1/3, x-y+1/3, z-1/6 '
13 'x+1/3, y-1/3, z-1/3 '
14 '-x+y+1/3, y-1/3, z+1/6 '
15 '-y+1/3, -x-1/3, z+1/6 '
16 '-y+1/3, x-y-1/3, z-1/3 '
17 '-x+y+1/3, -x-1/3, z-1/3 '
18 'x+1/3, x-y-1/3, z+1/6 '

loop_
_atom_site_label
_atom_site_fract_x
_atom_site_fract_y
_atom_site_fract_z
_atom_site_occupancy
_atom_site_B_iso_or_equiv
Ga1 0 0 0 0.32(2) 0.231(3)
Fe1 0 0 0 0.68(2) 0.231(3)
Ga2 0 0 0.28919(5) 0.68(2) 0.231(3)
Fe2 0 0 0.28919(5) 0.32(2) 0.231(3)
O1 0.30263(19) -0.0046(4) 0.8920(2) 1 0.284(5)

loop_
_geom_angle_atom_site_label_1
_geom_angle_atom_site_label_2
_geom_angle_atom_site_label_3
_geom_angle
_geom_angle_site_symmetry_1
_geom_angle_site_symmetry_2
_geom_angle_site_symmetry_3
O1 Ga1 Fe1 0 14_554 1_555 1_555
O1 Ga1 O1 104.1(3) 18_454 1_555 14_554
O1 Ga1 Fe1 0 18_454 1_555 1_555
O1 Ga1 O1 104.1(3) 15_564 1_555 18_454
O1 Ga1 O1 104.1(3) 15_564 1_555 14_554
O1 Ga1 Fe1 0 15_564 1_555 1_555
O1 Ga1 O1 90.08(7) 1_554 1_555 15_564
O1 Ga1 O1 160.3(4) 1_554 1_555 18_454
O1 Ga1 O1 85.03(7) 1_554 1_555 14_554
O1 Ga1 Fe1 0 1_554 1_555 1_555
O1 Ga1 O1 77.5(3) 4_554 1_555 1_554
O1 Ga1 O1 85.03(7) 4_554 1_555 15_564
O1 Ga1 O1 90.08(7) 4_554 1_555 18_454
O1 Ga1 O1 160.3(4) 4_554 1_555 14_554
O1 Ga1 Fe1 0 4_554 1_555 1_555
O1 Ga1 O1 77.5(3) 5_554 1_555 4_554
O1 Ga1 O1 77.5(3) 5_554 1_555 1_554
O1 Ga1 O1 160.3(4) 5_554 1_555 15_564
O1 Ga1 O1 85.03(7) 5_554 1_555 18_454
O1 Ga1 O1 90.08(7) 5_554 1_555 14_554
O1 Ga1 Fe1 0 5_554 1_555 1_555
Ga2 Ga1 O1 46.27(17) 2_554 1_555 5_554
Ga2 Ga1 O1 46.27(17) 2_554 1_555 4_554
Ga2 Ga1 O1 46.27(17) 2_554 1_555 1_554
Ga2 Ga1 O1 114.4(2) 2_554 1_555 15_564
Ga2 Ga1 O1 114.4(2) 2_554 1_555 18_454
Ga2 Ga1 O1 114.4(2) 2_554 1_555 14_554
Ga2 Ga1 Fe1 0 2_554 1_555 1_555
Fe2 Ga1 Ga2 0.000 2_554 1_555 2_554
Fe2 Ga1 O1 46.27(17) 2_554 1_555 5_554
Fe2 Ga1 O1 46.27(17) 2_554 1_555 4_554
Fe2 Ga1 O1 46.27(17) 2_554 1_555 1_554
Fe2 Ga1 O1 114.4(2) 2_554 1_555 15_564
Fe2 Ga1 O1 114.4(2) 2_554 1_555 18_454
Fe2 Ga1 O1 114.4(2) 2_554 1_555 14_554
Fe2 Ga1 Fe1 0 2_554 1_555 1_555
Ga2 Ga1 Fe2 78.305(12) 13_555 1_555 2_554
Ga2 Ga1 Ga2 78.305(12) 13_555 1_555 2_554
Ga2 Ga1 O1 82.48(6) 13_555 1_555 5_554
Ga2 Ga1 O1 117.90(14) 13_555 1_555 4_554
Ga2 Ga1 O1 40.76(13) 13_555 1_555 1_554
Ga2 Ga1 O1 98.11(7) 13_555 1_555 15_564
Ga2 Ga1 O1 145.67(9) 13_555 1_555 18_454
Ga2 Ga1 O1 44.30(18) 13_555 1_555 14_554
Ga2 Ga1 Fe1 0 13_555 1_555 1_555
Fe2 Ga1 Ga2 0.000 13_555 1_555 13_555
Fe2 Ga1 Fe2 78.305(12) 13_555 1_555 2_554
Fe2 Ga1 Ga2 78.305(12) 13_555 1_555 2_554
Fe2 Ga1 O1 82.48(6) 13_555 1_555 5_554
Fe2 Ga1 O1 117.90(14) 13_555 1_555 4_554
Fe2 Ga1 O1 40.76(13) 13_555 1_555 1_554
Fe2 Ga1 O1 98.11(7) 13_555 1_555 15_564
Fe2 Ga1 O1 145.67(9) 13_555 1_555 18_454
Fe2 Ga1 O1 44.30(18) 13_555 1_555 14_554
Fe2 Ga1 Fe1 0 13_555 1_555 1_555
Fe2 Ga1 Fe2 115.999(7) 13_565 1_555 13_555
Fe2 Ga1 Ga2 115.999(7) 13_565 1_555 13_555
Fe2 Ga1 Fe2 78.305(12) 13_565 1_555 2_554
Fe2 Ga1 Ga2 78.305(12) 13_565 1_555 2_554
Fe2 Ga1 O1 117.90(14) 13_565 1_555 5_554
Fe2 Ga1 O1 40.76(13) 13_565 1_555 4_554
Fe2 Ga1 O1 82.48(6) 13_565 1_555 1_554
Fe2 Ga1 O1 44.30(18) 13_565 1_555 15_564
Fe2 Ga1 O1 98.11(7) 13_565 1_555 18_454
Fe2 Ga1 O1 145.67(9) 13_565 1_555 14_554
Fe2 Ga1 Fe1 0 13_565 1_555 1_555
Ga2 Ga1 Fe2 0.000 13_565 1_555 13_565
Ga2 Ga1 Fe2 115.999(7) 13_565 1_555 13_555
Ga2 Ga1 Ga2 115.999(7) 13_565 1_555 13_555
Ga2 Ga1 Fe2 78.305(12) 13_565 1_555 2_554
Ga2 Ga1 Ga2 78.305(12) 13_565 1_555 2_554
Ga2 Ga1 O1 117.90(14) 13_565 1_555 5_554
Ga2 Ga1 O1 40.76(13) 13_565 1_555 4_554
Ga2 Ga1 O1 82.48(6) 13_565 1_555 1_554
Ga2 Ga1 O1 44.30(18) 13_565 1_555 15_564
Ga2 Ga1 O1 98.11(7) 13_565 1_555 18_454
Ga2 Ga1 O1 145.67(9) 13_565 1_555 14_554
Ga2 Ga1 Fe1 0 13_565 1_555 1_555
Fe2 Ga1 Ga2 115.999(7) 13_455 1_555 13_565
Fe2 Ga1 Fe2 115.999(7) 13_455 1_555 13_565
Fe2 Ga1 Fe2 115.999(7) 13_455 1_555 13_555
Fe2 Ga1 Ga2 115.999(7) 13_455 1_555 13_555
Fe2 Ga1 Fe2 78.305(12) 13_455 1_555 2_554
Fe2 Ga1 Ga2 78.305(12) 13_455 1_555 2_554
Fe2 Ga1 O1 40.76(13) 13_455 1_555 5_554
Fe2 Ga1 O1 82.48(6) 13_455 1_555 4_554
Fe2 Ga1 O1 117.90(14) 13_455 1_555 1_554
Fe2 Ga1 O1 145.67(9) 13_455 1_555 15_564
Fe2 Ga1 O1 44.30(18) 13_455 1_555 18_454
Fe2 Ga1 O1 98.11(7) 13_455 1_555 14_554
Fe2 Ga1 Fe1 0 13_455 1_555 1_555
Ga2 Ga1 Fe2 0.000 13_455 1_555 13_455
Ga2 Ga1 Ga2 115.999(7) 13_455 1_555 13_565
Ga2 Ga1 Fe2 115.999(7) 13_455 1_555 13_565
Ga2 Ga1 Fe2 115.999(7) 13_455 1_555 13_555
Ga2 Ga1 Ga2 115.999(7) 13_455 1_555 13_555
Ga2 Ga1 Fe2 78.305(12) 13_455 1_555 2_554
Ga2 Ga1 Ga2 78.305(12) 13_455 1_555 2_554
Ga2 Ga1 O1 40.76(13) 13_455 1_555 5_554
Ga2 Ga1 O1 82.48(6) 13_455 1_555 4_554
Ga2 Ga1 O1 117.90(14) 13_455 1_555 1_554
Ga2 Ga1 O1 145.67(9) 13_455 1_555 15_564
Ga2 Ga1 O1 44.30(18) 13_455 1_555 18_454
Ga2 Ga1 O1 98.11(7) 13_455 1_555 14_554
Ga2 Ga1 Fe1 0 13_455 1_555 1_555
O1 Fe1 Ga1 0 14_554 1_555 1_555
O1 Fe1 O1 104.1(3) 18_454 1_555 14_554
O1 Fe1 Ga1 0 18_454 1_555 1_555
O1 Fe1 O1 104.1(3) 15_564 1_555 18_454
O1 Fe1 O1 104.1(3) 15_564 1_555 14_554
O1 Fe1 Ga1 0 15_564 1_555 1_555
O1 Fe1 O1 90.08(7) 1_554 1_555 15_564
O1 Fe1 O1 160.3(4) 1_554 1_555 18_454
O1 Fe1 O1 85.03(7) 1_554 1_555 14_554
O1 Fe1 Ga1 0 1_554 1_555 1_555
O1 Fe1 O1 77.5(3) 4_554 1_555 1_554
O1 Fe1 O1 85.03(7) 4_554 1_555 15_564
O1 Fe1 O1 90.08(7) 4_554 1_555 18_454
O1 Fe1 O1 160.3(4) 4_554 1_555 14_554
O1 Fe1 Ga1 0 4_554 1_555 1_555
O1 Fe1 O1 77.5(3) 5_554 1_555 4_554
O1 Fe1 O1 77.5(3) 5_554 1_555 1_554
O1 Fe1 O1 160.3(4) 5_554 1_555 15_564
O1 Fe1 O1 85.03(7) 5_554 1_555 18_454
O1 Fe1 O1 90.08(7) 5_554 1_555 14_554
O1 Fe1 Ga1 0 5_554 1_555 1_555
Ga2 Fe1 O1 46.27(17) 2_554 1_555 5_554
Ga2 Fe1 O1 46.27(17) 2_554 1_555 4_554
Ga2 Fe1 O1 46.27(17) 2_554 1_555 1_554
Ga2 Fe1 O1 114.4(2) 2_554 1_555 15_564
Ga2 Fe1 O1 114.4(2) 2_554 1_555 18_454
Ga2 Fe1 O1 114.4(2) 2_554 1_555 14_554
Ga2 Fe1 Ga1 0 2_554 1_555 1_555
Fe2 Fe1 Ga2 0.000 2_554 1_555 2_554
Fe2 Fe1 O1 46.27(17) 2_554 1_555 5_554
Fe2 Fe1 O1 46.27(17) 2_554 1_555 4_554
Fe2 Fe1 O1 46.27(17) 2_554 1_555 1_554
Fe2 Fe1 O1 114.4(2) 2_554 1_555 15_564
Fe2 Fe1 O1 114.4(2) 2_554 1_555 18_454
Fe2 Fe1 O1 114.4(2) 2_554 1_555 14_554
Fe2 Fe1 Ga1 0 2_554 1_555 1_555
Ga2 Fe1 Fe2 78.305(12) 13_555 1_555 2_554
Ga2 Fe1 Ga2 78.305(12) 13_555 1_555 2_554
Ga2 Fe1 O1 82.48(6) 13_555 1_555 5_554
Ga2 Fe1 O1 117.90(14) 13_555 1_555 4_554
Ga2 Fe1 O1 40.76(13) 13_555 1_555 1_554
Ga2 Fe1 O1 98.11(7) 13_555 1_555 15_564
Ga2 Fe1 O1 145.67(9) 13_555 1_555 18_454
Ga2 Fe1 O1 44.30(18) 13_555 1_555 14_554
Ga2 Fe1 Ga1 0 13_555 1_555 1_555
Fe2 Fe1 Ga2 0.000 13_555 1_555 13_555
Fe2 Fe1 Fe2 78.305(12) 13_555 1_555 2_554
Fe2 Fe1 Ga2 78.305(12) 13_555 1_555 2_554
Fe2 Fe1 O1 82.48(6) 13_555 1_555 5_554
Fe2 Fe1 O1 117.90(14) 13_555 1_555 4_554
Fe2 Fe1 O1 40.76(13) 13_555 1_555 1_554
Fe2 Fe1 O1 98.11(7) 13_555 1_555 15_564
Fe2 Fe1 O1 145.67(9) 13_555 1_555 18_454
Fe2 Fe1 O1 44.30(18) 13_555 1_555 14_554
Fe2 Fe1 Ga1 0 13_555 1_555 1_555
Fe2 Fe1 Fe2 115.999(7) 13_565 1_555 13_555
Fe2 Fe1 Ga2 115.999(7) 13_565 1_555 13_555
Fe2 Fe1 Fe2 78.305(12) 13_565 1_555 2_554
Fe2 Fe1 Ga2 78.305(12) 13_565 1_555 2_554
Fe2 Fe1 O1 117.90(14) 13_565 1_555 5_554
Fe2 Fe1 O1 40.76(13) 13_565 1_555 4_554
Fe2 Fe1 O1 82.48(6) 13_565 1_555 1_554
Fe2 Fe1 O1 44.30(18) 13_565 1_555 15_564
Fe2 Fe1 O1 98.11(7) 13_565 1_555 18_454
Fe2 Fe1 O1 145.67(9) 13_565 1_555 14_554
Fe2 Fe1 Ga1 0 13_565 1_555 1_555
Ga2 Fe1 Fe2 0.000 13_565 1_555 13_565
Ga2 Fe1 Fe2 115.999(7) 13_565 1_555 13_555
Ga2 Fe1 Ga2 115.999(7) 13_565 1_555 13_555
Ga2 Fe1 Fe2 78.305(12) 13_565 1_555 2_554
Ga2 Fe1 Ga2 78.305(12) 13_565 1_555 2_554
Ga2 Fe1 O1 117.90(14) 13_565 1_555 5_554
Ga2 Fe1 O1 40.76(13) 13_565 1_555 4_554
Ga2 Fe1 O1 82.48(6) 13_565 1_555 1_554
Ga2 Fe1 O1 44.30(18) 13_565 1_555 15_564
Ga2 Fe1 O1 98.11(7) 13_565 1_555 18_454
Ga2 Fe1 O1 145.67(9) 13_565 1_555 14_554
Ga2 Fe1 Ga1 0 13_565 1_555 1_555
Fe2 Fe1 Ga2 115.999(7) 13_455 1_555 13_565
Fe2 Fe1 Fe2 115.999(7) 13_455 1_555 13_565
Fe2 Fe1 Fe2 115.999(7) 13_455 1_555 13_555
Fe2 Fe1 Ga2 115.999(7) 13_455 1_555 13_555
Fe2 Fe1 Fe2 78.305(12) 13_455 1_555 2_554
Fe2 Fe1 Ga2 78.305(12) 13_455 1_555 2_554
Fe2 Fe1 O1 40.76(13) 13_455 1_555 5_554
Fe2 Fe1 O1 82.48(6) 13_455 1_555 4_554
Fe2 Fe1 O1 117.90(14) 13_455 1_555 1_554
Fe2 Fe1 O1 145.67(9) 13_455 1_555 15_564
Fe2 Fe1 O1 44.30(18) 13_455 1_555 18_454
Fe2 Fe1 O1 98.11(7) 13_455 1_555 14_554
Fe2 Fe1 Ga1 0 13_455 1_555 1_555
Ga2 Fe1 Fe2 0.000 13_455 1_555 13_455
Ga2 Fe1 Ga2 115.999(7) 13_455 1_555 13_565
Ga2 Fe1 Fe2 115.999(7) 13_455 1_555 13_565
Ga2 Fe1 Fe2 115.999(7) 13_455 1_555 13_555
Ga2 Fe1 Ga2 115.999(7) 13_455 1_555 13_555
Ga2 Fe1 Fe2 78.305(12) 13_455 1_555 2_554
Ga2 Fe1 Ga2 78.305(12) 13_455 1_555 2_554
Ga2 Fe1 O1 40.76(13) 13_455 1_555 5_554
Ga2 Fe1 O1 82.48(6) 13_455 1_555 4_554
Ga2 Fe1 O1 117.90(14) 13_455 1_555 1_554
Ga2 Fe1 O1 145.67(9) 13_455 1_555 15_564
Ga2 Fe1 O1 44.30(18) 13_455 1_555 18_454
Ga2 Fe1 O1 98.11(7) 13_455 1_555 14_554
Ga2 Fe1 Ga1 0 13_455 1_555 1_555
O1 Ga2 Fe2 0 11_654 1_555 1_555
O1 Ga2 O1 101.6(3) 7_554 1_555 11_654
O1 Ga2 Fe2 0 7_554 1_555 1_555
O1 Ga2 O1 101.6(3) 10_544 1_555 7_554
O1 Ga2 O1 101.6(3) 10_544 1_555 11_654
O1 Ga2 Fe2 0 10_544 1_555 1_555
O1 Ga2 O1 86.30(9) 3_554 1_555 10_544
O1 Ga2 O1 163.8(4) 3_554 1_555 7_554
O1 Ga2 O1 90.49(9) 3_554 1_555 11_654
O1 Ga2 Fe2 0 3_554 1_555 1_555
O1 Ga2 O1 79.4(3) 2_554 1_555 3_554
O1 Ga2 O1 90.49(9) 2_554 1_555 10_544
O1 Ga2 O1 86.30(9) 2_554 1_555 7_554
O1 Ga2 O1 163.8(4) 2_554 1_555 11_654
O1 Ga2 Fe2 0 2_554 1_555 1_555
O1 Ga2 O1 79.4(3) 6_554 1_555 2_554
O1 Ga2 O1 79.4(3) 6_554 1_555 3_554
O1 Ga2 O1 163.8(4) 6_554 1_555 10_544
O1 Ga2 O1 90.49(9) 6_554 1_555 7_554
O1 Ga2 O1 86.30(9) 6_554 1_555 11_654
O1 Ga2 Fe2 0 6_554 1_555 1_555
Ga1 Ga2 O1 47.55(17) 2_555 1_555 6_554
Ga1 Ga2 O1 47.55(17) 2_555 1_555 2_554
Ga1 Ga2 O1 47.55(17) 2_555 1_555 3_554
Ga1 Ga2 O1 116.5(2) 2_555 1_555 10_544
Ga1 Ga2 O1 116.5(2) 2_555 1_555 7_554
Ga1 Ga2 O1 116.5(2) 2_555 1_555 11_654
Ga1 Ga2 Fe2 0 2_555 1_555 1_555
Fe1 Ga2 Ga1 0.000 2_555 1_555 2_555
Fe1 Ga2 O1 47.55(17) 2_555 1_555 6_554
Fe1 Ga2 O1 47.55(17) 2_555 1_555 2_554
Fe1 Ga2 O1 47.55(17) 2_555 1_555 3_554
Fe1 Ga2 O1 116.5(2) 2_555 1_555 10_544
Fe1 Ga2 O1 116.5(2) 2_555 1_555 7_554
Fe1 Ga2 O1 116.5(2) 2_555 1_555 11_654
Fe1 Ga2 Fe2 0 2_555 1_555 1_555
Ga1 Ga2 Fe1 78.305(12) 7_555 1_555 2_555
Ga1 Ga2 Ga1 78.305(12) 7_555 1_555 2_555
Ga1 Ga2 O1 81.59(6) 7_555 1_555 6_554
Ga1 Ga2 O1 40.73(11) 7_555 1_555 2_554
Ga1 Ga2 O1 119.58(15) 7_555 1_555 3_554
Ga1 Ga2 O1 99.09(4) 7_555 1_555 10_544
Ga1 Ga2 O1 45.59(19) 7_555 1_555 7_554
Ga1 Ga2 O1 144.42(7) 7_555 1_555 11_654
Ga1 Ga2 Fe2 0 7_555 1_555 1_555
Fe1 Ga2 Ga1 0.000 7_555 1_555 7_555
Fe1 Ga2 Fe1 78.305(12) 7_555 1_555 2_555
Fe1 Ga2 Ga1 78.305(12) 7_555 1_555 2_555
Fe1 Ga2 O1 81.59(6) 7_555 1_555 6_554
Fe1 Ga2 O1 40.73(11) 7_555 1_555 2_554
Fe1 Ga2 O1 119.58(15) 7_555 1_555 3_554
Fe1 Ga2 O1 99.09(4) 7_555 1_555 10_544
Fe1 Ga2 O1 45.59(19) 7_555 1_555 7_554
Fe1 Ga2 O1 144.42(7) 7_555 1_555 11_654
Fe1 Ga2 Fe2 0 7_555 1_555 1_555
Fe1 Ga2 Fe1 115.999(7) 7_545 1_555 7_555
Fe1 Ga2 Ga1 115.999(7) 7_545 1_555 7_555
Fe1 Ga2 Fe1 78.305(12) 7_545 1_555 2_555
Fe1 Ga2 Ga1 78.305(12) 7_545 1_555 2_555
Fe1 Ga2 O1 119.58(15) 7_545 1_555 6_554
Fe1 Ga2 O1 81.59(6) 7_545 1_555 2_554
Fe1 Ga2 O1 40.73(11) 7_545 1_555 3_554
Fe1 Ga2 O1 45.59(19) 7_545 1_555 10_544
Fe1 Ga2 O1 144.42(7) 7_545 1_555 7_554
Fe1 Ga2 O1 99.09(4) 7_545 1_555 11_654
Fe1 Ga2 Fe2 0 7_545 1_555 1_555
Ga1 Ga2 Fe1 0.000 7_545 1_555 7_545
Ga1 Ga2 Fe1 115.999(7) 7_545 1_555 7_555
Ga1 Ga2 Ga1 115.999(7) 7_545 1_555 7_555
Ga1 Ga2 Fe1 78.305(12) 7_545 1_555 2_555
Ga1 Ga2 Ga1 78.305(12) 7_545 1_555 2_555
Ga1 Ga2 O1 119.58(15) 7_545 1_555 6_554
Ga1 Ga2 O1 81.59(6) 7_545 1_555 2_554
Ga1 Ga2 O1 40.73(11) 7_545 1_555 3_554
Ga1 Ga2 O1 45.59(19) 7_545 1_555 10_544
Ga1 Ga2 O1 144.42(7) 7_545 1_555 7_554
Ga1 Ga2 O1 99.09(4) 7_545 1_555 11_654
Ga1 Ga2 Fe2 0 7_545 1_555 1_555
Fe1 Ga2 Ga1 115.999(7) 7_655 1_555 7_545
Fe1 Ga2 Fe1 115.999(7) 7_655 1_555 7_545
Fe1 Ga2 Fe1 115.999(7) 7_655 1_555 7_555
Fe1 Ga2 Ga1 115.999(7) 7_655 1_555 7_555
Fe1 Ga2 Fe1 78.305(12) 7_655 1_555 2_555
Fe1 Ga2 Ga1 78.305(12) 7_655 1_555 2_555
Fe1 Ga2 O1 40.73(11) 7_655 1_555 6_554
Fe1 Ga2 O1 119.58(15) 7_655 1_555 2_554
Fe1 Ga2 O1 81.59(6) 7_655 1_555 3_554
Fe1 Ga2 O1 144.42(7) 7_655 1_555 10_544
Fe1 Ga2 O1 99.09(4) 7_655 1_555 7_554
Fe1 Ga2 O1 45.59(19) 7_655 1_555 11_654
Fe1 Ga2 Fe2 0 7_655 1_555 1_555
Ga1 Ga2 Fe1 0.000 7_655 1_555 7_655
Ga1 Ga2 Ga1 115.999(7) 7_655 1_555 7_545
Ga1 Ga2 Fe1 115.999(7) 7_655 1_555 7_545
Ga1 Ga2 Fe1 115.999(7) 7_655 1_555 7_555
Ga1 Ga2 Ga1 115.999(7) 7_655 1_555 7_555
Ga1 Ga2 Fe1 78.305(12) 7_655 1_555 2_555
Ga1 Ga2 Ga1 78.305(12) 7_655 1_555 2_555
Ga1 Ga2 O1 40.73(11) 7_655 1_555 6_554
Ga1 Ga2 O1 119.58(15) 7_655 1_555 2_554
Ga1 Ga2 O1 81.59(6) 7_655 1_555 3_554
Ga1 Ga2 O1 144.42(7) 7_655 1_555 10_544
Ga1 Ga2 O1 99.09(4) 7_655 1_555 7_554
Ga1 Ga2 O1 45.59(19) 7_655 1_555 11_654
Ga1 Ga2 Fe2 0 7_655 1_555 1_555
O1 Fe2 Ga2 0 11_654 1_555 1_555
O1 Fe2 O1 101.6(3) 7_554 1_555 11_654
O1 Fe2 Ga2 0 7_554 1_555 1_555
O1 Fe2 O1 101.6(3) 10_544 1_555 7_554
O1 Fe2 O1 101.6(3) 10_544 1_555 11_654
O1 Fe2 Ga2 0 10_544 1_555 1_555
O1 Fe2 O1 86.30(9) 3_554 1_555 10_544
O1 Fe2 O1 163.8(4) 3_554 1_555 7_554
O1 Fe2 O1 90.49(9) 3_554 1_555 11_654
O1 Fe2 Ga2 0 3_554 1_555 1_555
O1 Fe2 O1 79.4(3) 2_554 1_555 3_554
O1 Fe2 O1 90.49(9) 2_554 1_555 10_544
O1 Fe2 O1 86.30(9) 2_554 1_555 7_554
O1 Fe2 O1 163.8(4) 2_554 1_555 11_654
O1 Fe2 Ga2 0 2_554 1_555 1_555
O1 Fe2 O1 79.4(3) 6_554 1_555 2_554
O1 Fe2 O1 79.4(3) 6_554 1_555 3_554
O1 Fe2 O1 163.8(4) 6_554 1_555 10_544
O1 Fe2 O1 90.49(9) 6_554 1_555 7_554
O1 Fe2 O1 86.30(9) 6_554 1_555 11_654
O1 Fe2 Ga2 0 6_554 1_555 1_555
Ga1 Fe2 O1 47.55(17) 2_555 1_555 6_554
Ga1 Fe2 O1 47.55(17) 2_555 1_555 2_554
Ga1 Fe2 O1 47.55(17) 2_555 1_555 3_554
Ga1 Fe2 O1 116.5(2) 2_555 1_555 10_544
Ga1 Fe2 O1 116.5(2) 2_555 1_555 7_554
Ga1 Fe2 O1 116.5(2) 2_555 1_555 11_654
Ga1 Fe2 Ga2 0 2_555 1_555 1_555
Fe1 Fe2 Ga1 0.000 2_555 1_555 2_555
Fe1 Fe2 O1 47.55(17) 2_555 1_555 6_554
Fe1 Fe2 O1 47.55(17) 2_555 1_555 2_554
Fe1 Fe2 O1 47.55(17) 2_555 1_555 3_554
Fe1 Fe2 O1 116.5(2) 2_555 1_555 10_544
Fe1 Fe2 O1 116.5(2) 2_555 1_555 7_554
Fe1 Fe2 O1 116.5(2) 2_555 1_555 11_654
Fe1 Fe2 Ga2 0 2_555 1_555 1_555
Ga1 Fe2 Fe1 78.305(12) 7_555 1_555 2_555
Ga1 Fe2 Ga1 78.305(12) 7_555 1_555 2_555
Ga1 Fe2 O1 81.59(6) 7_555 1_555 6_554
Ga1 Fe2 O1 40.73(11) 7_555 1_555 2_554
Ga1 Fe2 O1 119.58(15) 7_555 1_555 3_554
Ga1 Fe2 O1 99.09(4) 7_555 1_555 10_544
Ga1 Fe2 O1 45.59(19) 7_555 1_555 7_554
Ga1 Fe2 O1 144.42(7) 7_555 1_555 11_654
Ga1 Fe2 Ga2 0 7_555 1_555 1_555
Fe1 Fe2 Ga1 0.000 7_555 1_555 7_555
Fe1 Fe2 Fe1 78.305(12) 7_555 1_555 2_555
Fe1 Fe2 Ga1 78.305(12) 7_555 1_555 2_555
Fe1 Fe2 O1 81.59(6) 7_555 1_555 6_554
Fe1 Fe2 O1 40.73(11) 7_555 1_555 2_554
Fe1 Fe2 O1 119.58(15) 7_555 1_555 3_554
Fe1 Fe2 O1 99.09(4) 7_555 1_555 10_544
Fe1 Fe2 O1 45.59(19) 7_555 1_555 7_554
Fe1 Fe2 O1 144.42(7) 7_555 1_555 11_654
Fe1 Fe2 Ga2 0 7_555 1_555 1_555
Fe1 Fe2 Fe1 115.999(7) 7_545 1_555 7_555
Fe1 Fe2 Ga1 115.999(7) 7_545 1_555 7_555
Fe1 Fe2 Fe1 78.305(12) 7_545 1_555 2_555
Fe1 Fe2 Ga1 78.305(12) 7_545 1_555 2_555
Fe1 Fe2 O1 119.58(15) 7_545 1_555 6_554
Fe1 Fe2 O1 81.59(6) 7_545 1_555 2_554
Fe1 Fe2 O1 40.73(11) 7_545 1_555 3_554
Fe1 Fe2 O1 45.59(19) 7_545 1_555 10_544
Fe1 Fe2 O1 144.42(7) 7_545 1_555 7_554
Fe1 Fe2 O1 99.09(4) 7_545 1_555 11_654
Fe1 Fe2 Ga2 0 7_545 1_555 1_555
Ga1 Fe2 Fe1 0.000 7_545 1_555 7_545
Ga1 Fe2 Fe1 115.999(7) 7_545 1_555 7_555
Ga1 Fe2 Ga1 115.999(7) 7_545 1_555 7_555
Ga1 Fe2 Fe1 78.305(12) 7_545 1_555 2_555
Ga1 Fe2 Ga1 78.305(12) 7_545 1_555 2_555
Ga1 Fe2 O1 119.58(15) 7_545 1_555 6_554
Ga1 Fe2 O1 81.59(6) 7_545 1_555 2_554
Ga1 Fe2 O1 40.73(11) 7_545 1_555 3_554
Ga1 Fe2 O1 45.59(19) 7_545 1_555 10_544
Ga1 Fe2 O1 144.42(7) 7_545 1_555 7_554
Ga1 Fe2 O1 99.09(4) 7_545 1_555 11_654
Ga1 Fe2 Ga2 0 7_545 1_555 1_555
Fe1 Fe2 Ga1 115.999(7) 7_655 1_555 7_545
Fe1 Fe2 Fe1 115.999(7) 7_655 1_555 7_545
Fe1 Fe2 Fe1 115.999(7) 7_655 1_555 7_555
Fe1 Fe2 Ga1 115.999(7) 7_655 1_555 7_555
Fe1 Fe2 Fe1 78.305(12) 7_655 1_555 2_555
Fe1 Fe2 Ga1 78.305(12) 7_655 1_555 2_555
Fe1 Fe2 O1 40.73(11) 7_655 1_555 6_554
Fe1 Fe2 O1 119.58(15) 7_655 1_555 2_554
Fe1 Fe2 O1 81.59(6) 7_655 1_555 3_554
Fe1 Fe2 O1 144.42(7) 7_655 1_555 10_544
Fe1 Fe2 O1 99.09(4) 7_655 1_555 7_554
Fe1 Fe2 O1 45.59(19) 7_655 1_555 11_654
Fe1 Fe2 Ga2 0 7_655 1_555 1_555
Ga1 Fe2 Fe1 0.000 7_655 1_555 7_655
Ga1 Fe2 Ga1 115.999(7) 7_655 1_555 7_545
Ga1 Fe2 Fe1 115.999(7) 7_655 1_555 7_545
Ga1 Fe2 Fe1 115.999(7) 7_655 1_555 7_555
Ga1 Fe2 Ga1 115.999(7) 7_655 1_555 7_555
Ga1 Fe2 Fe1 78.305(12) 7_655 1_555 2_555
Ga1 Fe2 Ga1 78.305(12) 7_655 1_555 2_555
Ga1 Fe2 O1 40.73(11) 7_655 1_555 6_554
Ga1 Fe2 O1 119.58(15) 7_655 1_555 2_554
Ga1 Fe2 O1 81.59(6) 7_655 1_555 3_554
Ga1 Fe2 O1 144.42(7) 7_655 1_555 10_544
Ga1 Fe2 O1 99.09(4) 7_655 1_555 7_554
Ga1 Fe2 O1 45.59(19) 7_655 1_555 11_654
Ga1 Fe2 Ga2 0 7_655 1_555 1_555
Fe2 O1 Ga2 0.000 13_556 1_555 13_556
Ga1 O1 Fe2 119.23(8) 8_656 1_555 13_556
Ga1 O1 Ga2 119.23(8) 8_656 1_555 13_556
Fe1 O1 Ga1 0.000 8_656 1_555 8_656
Fe1 O1 Fe2 119.23(8) 8_656 1_555 13_556
Fe1 O1 Ga2 119.23(8) 8_656 1_555 13_556
Ga2 O1 Fe1 95.0(3) 2_555 1_555 8_656
Ga2 O1 Ga1 95.0(3) 2_555 1_555 8_656
Ga2 O1 Fe2 132.98(17) 2_555 1_555 13_556
Ga2 O1 Ga2 132.98(17) 2_555 1_555 13_556
Fe2 O1 Ga2 0.000 2_555 1_555 2_555
Fe2 O1 Fe1 95.0(3) 2_555 1_555 8_656
Fe2 O1 Ga1 95.0(3) 2_555 1_555 8_656
Fe2 O1 Fe2 132.98(17) 2_555 1_555 13_556
Fe2 O1 Ga2 132.98(17) 2_555 1_555 13_556
Ga1 O1 Fe2 86.19(6) 1_556 1_555 2_555
Ga1 O1 Ga2 86.19(6) 1_556 1_555 2_555
Ga1 O1 Fe1 130.03(17) 1_556 1_555 8_656
Ga1 O1 Ga1 130.03(17) 1_556 1_555 8_656
Ga1 O1 Fe2 93.6(3) 1_556 1_555 13_556
Ga1 O1 Ga2 93.6(3) 1_556 1_555 13_556
Fe1 O1 Ga1 0.000 1_556 1_555 1_556
Fe1 O1 Fe2 86.19(6) 1_556 1_555 2_555
Fe1 O1 Ga2 86.19(6) 1_556 1_555 2_555
Fe1 O1 Fe1 130.03(17) 1_556 1_555 8_656
Fe1 O1 Ga1 130.03(17) 1_556 1_555 8_656
Fe1 O1 Fe2 93.6(3) 1_556 1_555 13_556
Fe1 O1 Ga2 93.6(3) 1_556 1_555 13_556
O1 O1 Fe1 51.26(13) 4_555 1_555 1_556
O1 O1 Ga1 51.26(13) 4_555 1_555 1_556
O1 O1 Fe2 50.28(13) 4_555 1_555 2_555
O1 O1 Ga2 50.28(13) 4_555 1_555 2_555
O1 O1 Fe1 92.67(13) 4_555 1_555 8_656
O1 O1 Ga1 92.67(13) 4_555 1_555 8_656
O1 O1 Fe2 144.29(16) 4_555 1_555 13_556
O1 O1 Ga2 144.29(16) 4_555 1_555 13_556
O1 O1 O1 60.000 5_555 1_555 4_555
O1 O1 Fe1 51.26(13) 5_555 1_555 1_556
O1 O1 Ga1 51.26(13) 5_555 1_555 1_556
O1 O1 Fe2 50.28(13) 5_555 1_555 2_555
O1 O1 Ga2 50.28(13) 5_555 1_555 2_555
O1 O1 Fe1 144.20(17) 5_555 1_555 8_656
O1 O1 Ga1 144.20(17) 5_555 1_555 8_656
O1 O1 Fe2 94.62(7) 5_555 1_555 13_556
O1 O1 Ga2 94.62(7) 5_555 1_555 13_556
O1 O1 O1 94.74(9) 8_655 1_555 5_555
O1 O1 O1 63.73(8) 8_655 1_555 4_555
O1 O1 Fe1 114.85(17) 8_655 1_555 1_556
O1 O1 Ga1 114.85(17) 8_655 1_555 1_556
O1 O1 Fe2 44.74(13) 8_655 1_555 2_555
O1 O1 Ga2 44.74(13) 8_655 1_555 2_555
O1 O1 Fe1 50.26(18) 8_655 1_555 8_656
O1 O1 Ga1 50.26(18) 8_655 1_555 8_656
O1 O1 Fe2 149.3(2) 8_655 1_555 13_556
O1 O1 Ga2 149.3(2) 8_655 1_555 13_556
O1 O1 O1 156.82(12) 14_555 1_555 8_655
O1 O1 O1 64.33(4) 14_555 1_555 5_555
O1 O1 O1 95.58(4) 14_555 1_555 4_555
O1 O1 Fe1 44.71(12) 14_555 1_555 1_556
O1 O1 Ga1 44.71(12) 14_555 1_555 1_556
O1 O1 Fe2 114.45(15) 14_555 1_555 2_555
O1 O1 Ga2 114.45(15) 14_555 1_555 2_555
O1 O1 Fe1 147.4(2) 14_555 1_555 8_656
O1 O1 Ga1 147.4(2) 14_555 1_555 8_656
O1 O1 Fe2 48.96(18) 14_555 1_555 13_556
O1 O1 Ga2 48.96(18) 14_555 1_555 13_556
O1 O1 O1 56.54(7) 18_555 1_555 14_555
O1 O1 O1 142.646(19) 18_555 1_555 8_655
O1 O1 O1 120.85(5) 18_555 1_555 5_555
O1 O1 O1 122.52(9) 18_555 1_555 4_555
O1 O1 Fe1 83.61(17) 18_555 1_555 1_556
O1 O1 Ga1 83.61(17) 18_555 1_555 1_556
O1 O1 Fe2 169.70(17) 18_555 1_555 2_555
O1 O1 Ga2 169.70(17) 18_555 1_555 2_555
O1 O1 Fe1 92.69(19) 18_555 1_555 8_656
O1 O1 Ga1 92.69(19) 18_555 1_555 8_656
O1 O1 Fe2 46.71(19) 18_555 1_555 13_556
O1 O1 Ga2 46.71(19) 18_555 1_555 13_556
O1 O1 O1 141.29(17) 12_545 1_555 18_555
O1 O1 O1 108.36(3) 12_545 1_555 14_555
O1 O1 O1 64.83(8) 12_545 1_555 8_655
O1 O1 O1 59.731(14) 12_545 1_555 5_555
O1 O1 O1 92.33(3) 12_545 1_555 4_555
O1 O1 Fe1 110.86(14) 12_545 1_555 1_556
O1 O1 Ga1 110.86(14) 12_545 1_555 1_556
O1 O1 Fe2 42.79(10) 12_545 1_555 2_555
O1 O1 Ga2 42.79(10) 12_545 1_555 2_555
O1 O1 Fe1 102.8(2) 12_545 1_555 8_656
O1 O1 Ga1 102.8(2) 12_545 1_555 8_656
O1 O1 Fe2 95.4(2) 12_545 1_555 13_556
O1 O1 Ga2 95.4(2) 12_545 1_555 13_556
O1 O1 O1 64.59(5) 9_655 1_555 12_545
O1 O1 O1 104.87(2) 9_655 1_555 18_555
O1 O1 O1 143.30(6) 9_655 1_555 14_555
O1 O1 O1 56.26(5) 9_655 1_555 8_655
O1 O1 O1 124.13(6) 9_655 1_555 5_555
O1 O1 O1 119.97(4) 9_655 1_555 4_555
O1 O1 Fe1 170.88(16) 9_655 1_555 1_556
O1 O1 Ga1 170.88(16) 9_655 1_555 1_556
O1 O1 Fe2 85.40(17) 9_655 1_555 2_555
O1 O1 Ga2 85.40(17) 9_655 1_555 2_555
O1 O1 Fe1 47.50(17) 9_655 1_555 8_656
O1 O1 Ga1 47.50(17) 9_655 1_555 8_656
O1 O1 Fe2 94.7(2) 9_655 1_555 13_556
O1 O1 Ga2 94.7(2) 9_655 1_555 13_556
O1 O1 O1 138.68(9) 15_565 1_555 9_655
O1 O1 O1 148.96(3) 15_565 1_555 12_545
O1 O1 O1 63.23(8) 15_565 1_555 18_555
O1 O1 O1 65.90(3) 15_565 1_555 14_555
O1 O1 O1 107.68(4) 15_565 1_555 8_655
O1 O1 O1 92.601(19) 15_565 1_555 5_555
O1 O1 O1 59.41(2) 15_565 1_555 4_555
O1 O1 Fe1 42.42(10) 15_565 1_555 1_556
O1 O1 Ga1 42.42(10) 15_565 1_555 1_556
O1 O1 Fe2 109.55(14) 15_565 1_555 2_555
O1 O1 Ga2 109.55(14) 15_565 1_555 2_555
O1 O1 Fe1 92.0(2) 15_565 1_555 8_656
O1 O1 Ga1 92.0(2) 15_565 1_555 8_656
O1 O1 Fe2 101.0(2) 15_565 1_555 13_556
O1 O1 Ga2 101.0(2) 15_565 1_555 13_556
O1 O1 O1 118.40(2) 5_655 1_555 15_565
O1 O1 O1 57.999(9) 5_655 1_555 9_655
O1 O1 O1 90.80(7) 5_655 1_555 12_545
O1 O1 O1 55.89(7) 5_655 1_555 18_555
O1 O1 O1 87.32(5) 5_655 1_555 14_555
O1 O1 O1 114.15(6) 5_655 1_555 8_655
O1 O1 O1 125.17(8) 5_655 1_555 5_555
O1 O1 O1 174.83(8) 5_655 1_555 4_555
O1 O1 Fe1 130.98(15) 5_655 1_555 1_556
O1 O1 Ga1 130.98(15) 5_655 1_555 1_556
O1 O1 Fe2 132.04(15) 5_655 1_555 2_555
O1 O1 Ga2 132.04(15) 5_655 1_555 2_555
O1 O1 Fe1 82.62(8) 5_655 1_555 8_656
O1 O1 Ga1 82.62(8) 5_655 1_555 8_656
O1 O1 Fe2 39.21(14) 5_655 1_555 13_556
O1 O1 Ga2 39.21(14) 5_655 1_555 13_556
O1 O1 O1 60.000 4_545 1_555 5_655
O1 O1 O1 125.17(4) 4_545 1_555 15_565
O1 O1 O1 90.35(3) 4_545 1_555 9_655
O1 O1 O1 58.77(7) 4_545 1_555 12_545
O1 O1 O1 85.45(8) 4_545 1_555 18_555
O1 O1 O1 59.279(10) 4_545 1_555 14_555
O1 O1 O1 122.807(11) 4_545 1_555 8_655
O1 O1 O1 65.17(8) 4_545 1_555 5_555
O1 O1 O1 125.17(8) 4_545 1_555 4_555
O1 O1 Fe1 93.73(6) 4_545 1_555 1_556
O1 O1 Ga1 93.73(6) 4_545 1_555 1_556
O1 O1 Fe2 93.81(6) 4_545 1_555 2_555
O1 O1 Ga2 93.81(6) 4_545 1_555 2_555
O1 O1 Fe1 135.78(13) 4_545 1_555 8_656
O1 O1 Ga1 135.78(13) 4_545 1_555 8_656
O1 O1 Fe2 39.21(14) 4_545 1_555 13_556
O1 O1 Ga2 39.21(14) 4_545 1_555 13_556
O1 O1 O1 111.90(8) 4_655 1_555 4_545
O1 O1 O1 51.90(8) 4_655 1_555 5_655
O1 O1 O1 89.20(7) 4_655 1_555 15_565
O1 O1 O1 55.02(3) 4_655 1_555 9_655
O1 O1 O1 119.08(6) 4_655 1_555 12_545
O1 O1 O1 58.083(15) 4_655 1_555 18_555
O1 O1 O1 114.46(9) 4_655 1_555 14_555
O1 O1 O1 86.91(2) 4_655 1_555 8_655
O1 O1 O1 177.07(14) 4_655 1_555 5_555
O1 O1 O1 122.93(14) 4_655 1_555 4_555
O1 O1 Fe1 130.05(14) 4_655 1_555 1_556
O1 O1 Ga1 130.05(14) 4_655 1_555 1_556
O1 O1 Fe2 131.07(14) 4_655 1_555 2_555
O1 O1 Ga2 131.07(14) 4_655 1_555 2_555
O1 O1 Fe1 37.93(13) 4_655 1_555 8_656
O1 O1 Ga1 37.93(13) 4_655 1_555 8_656
O1 O1 Fe2 82.76(8) 4_655 1_555 13_556
O1 O1 Ga2 82.76(8) 4_655 1_555 13_556
O1 O1 O1 60.000 5_665 1_555 4_655
O1 O1 O1 171.90(8) 5_665 1_555 4_545
O1 O1 O1 111.90(8) 5_665 1_555 5_655
O1 O1 O1 57.33(6) 5_665 1_555 15_565
O1 O1 O1 84.68(4) 5_665 1_555 9_655
O1 O1 O1 123.90(8) 5_665 1_555 12_545
O1 O1 O1 89.64(3) 5_665 1_555 18_555
O1 O1 O1 122.665(16) 5_665 1_555 14_555
O1 O1 O1 59.076(8) 5_665 1_555 8_655
O1 O1 O1 122.93(14) 5_665 1_555 5_555
O1 O1 O1 62.93(14) 5_665 1_555 4_555
O1 O1 Fe1 92.12(10) 5_665 1_555 1_556
O1 O1 Ga1 92.12(10) 5_665 1_555 1_556
O1 O1 Fe2 92.16(10) 5_665 1_555 2_555
O1 O1 Ga2 92.16(10) 5_665 1_555 2_555
O1 O1 Fe1 37.93(13) 5_665 1_555 8_656
O1 O1 Ga1 37.93(13) 5_665 1_555 8_656
O1 O1 Fe2 134.75(12) 5_665 1_555 13_556
O1 O1 Ga2 134.75(12) 5_665 1_555 13_556

loop_
_geom_bond_atom_site_label_1
_geom_bond_atom_site_label_2
_geom_bond_distance
_geom_bond_site_symmetry_1
_geom_bond_site_symmetry_2
Ga1 Fe1 0.00000 1_555 1_555
Ga1 O1 1.938(4) 1_555 14_554
Ga1 O1 1.938(4) 1_555 18_454
Ga1 O1 1.938(4) 1_555 15_564
Ga1 O1 2.118(6) 1_555 1_554
Ga1 O1 2.118(6) 1_555 4_554
Ga1 O1 2.118(6) 1_555 5_554
Ga1 Ga2 2.8645(6) 1_555 2_554
Ga1 Fe2 2.8645(6) 1_555 2_554
Ga1 Ga2 2.95898(12) 1_555 13_555
Ga1 Fe2 2.95898(12) 1_555 13_555
Ga1 Fe2 2.95898(12) 1_555 13_565
Ga1 Ga2 2.95898(12) 1_555 13_565
Ga1 Fe2 2.95898(12) 1_555 13_455
Ga1 Ga2 2.95898(12) 1_555 13_455
Fe1 Ga1 0.00000 1_555 1_555
Fe1 O1 1.938(4) 1_555 14_554
Fe1 O1 1.938(4) 1_555 18_454
Fe1 O1 1.938(4) 1_555 15_564
Fe1 O1 2.118(6) 1_555 1_554
Fe1 O1 2.118(6) 1_555 4_554
Fe1 O1 2.118(6) 1_555 5_554
Fe1 Ga2 2.8645(6) 1_555 2_554
Fe1 Fe2 2.8645(6) 1_555 2_554
Fe1 Ga2 2.95898(12) 1_555 13_555
Fe1 Fe2 2.95898(12) 1_555 13_555
Fe1 Fe2 2.95898(12) 1_555 13_565
Fe1 Ga2 2.95898(12) 1_555 13_565
Fe1 Fe2 2.95898(12) 1_555 13_455
Fe1 Ga2 2.95898(12) 1_555 13_455
Ga2 Fe2 0.00000 1_555 1_555
Ga2 O1 1.936(4) 1_555 11_654
Ga2 O1 1.936(4) 1_555 7_554
Ga2 O1 1.936(4) 1_555 10_544
Ga2 O1 2.074(6) 1_555 3_554
Ga2 O1 2.074(6) 1_555 2_554
Ga2 O1 2.074(6) 1_555 6_554
Ga2 Ga1 2.8645(6) 1_555 2_555
Ga2 Fe1 2.8645(6) 1_555 2_555
Ga2 Ga1 2.95898(12) 1_555 7_555
Ga2 Fe1 2.95898(12) 1_555 7_555
Ga2 Fe1 2.95898(12) 1_555 7_545
Ga2 Ga1 2.95898(12) 1_555 7_545
Ga2 Fe1 2.95898(12) 1_555 7_655
Ga2 Ga1 2.95898(12) 1_555 7_655
Fe2 Ga2 0.00000 1_555 1_555
Fe2 O1 1.936(4) 1_555 11_654
Fe2 O1 1.936(4) 1_555 7_554
Fe2 O1 1.936(4) 1_555 10_544
Fe2 O1 2.074(6) 1_555 3_554
Fe2 O1 2.074(6) 1_555 2_554
Fe2 O1 2.074(6) 1_555 6_554
Fe2 Ga1 2.8645(6) 1_555 2_555
Fe2 Fe1 2.8645(6) 1_555 2_555
Fe2 Ga1 2.95898(12) 1_555 7_555
Fe2 Fe1 2.95898(12) 1_555 7_555
Fe2 Fe1 2.95898(12) 1_555 7_545
Fe2 Ga1 2.95898(12) 1_555 7_545
Fe2 Fe1 2.95898(12) 1_555 7_655
Fe2 Ga1 2.95898(12) 1_555 7_655
O1 Ga2 1.936(4) 1_555 13_556
O1 Fe2 1.936(4) 1_555 13_556
O1 Ga1 1.938(4) 1_555 8_656
O1 Fe1 1.938(4) 1_555 8_656
O1 Ga2 2.074(6) 1_555 2_555
O1 Fe2 2.074(6) 1_555 2_555
O1 Ga1 2.118(6) 1_555 1_556
O1 Fe1 2.118(6) 1_555 1_556
O1 O1 2.651(3) 1_555 4_555
O1 O1 2.651(3) 1_555 5_555
O1 O1 2.7444(6) 1_555 8_655
O1 O1 2.7444(6) 1_555 14_555
O1 O1 2.8494(16) 1_555 18_555
O1 O1 2.8494(16) 1_555 12_545
O1 O1 2.8732(8) 1_555 9_655
O1 O1 2.8732(8) 1_555 15_565
O1 O1 3.000(4) 1_555 5_655
O1 O1 3.000(4) 1_555 4_545
O1 O1 3.0574(19) 1_555 4_655
O1 O1 3.0574(19) 1_555 5_665
